data_4121111
loop_
_publ_author_name
'Matthias Vogt'
'Alexander Nerush'
'Mark A. Iron'
'Gregory Leitus'
'Yael Diskin-Posner'
'Linda J. W. Shimon'
'Yehoshoa Ben-David'
'David Milstein'

_publ_section_title
;
 Activation of Nitriles by Metal Ligand Cooperation. Reversible Formation
 of Ketimido- and Enamido-Rhenium PNP Pincer Complexes and Relevance to
 Catalytic Design
;
_journal_name_full 'Journal of the American Chemical Society'
_journal_page_first 17004
_journal_page_last 17018
_journal_paper_doi 10.1021/ja4071859
_journal_volume 135
_journal_year 2013
_chemical_formula_moiety '2(C28 H47 N2 O2 P2 Re), C5 H12'
_chemical_formula_sum 'C61 H106 N4 O4 P4 Re2'
_chemical_formula_weight 1455.78
_chemical_name_systematic
; 
 ? 
;
_space_group_IT_number 14
_symmetry_cell_setting monoclinic
_symmetry_space_group_name_Hall '-P 2ybc'
_symmetry_space_group_name_H-M 'P 1 21/c 1'
_atom_sites_solution_hydrogens geom
_atom_sites_solution_primary direct
_atom_sites_solution_secondary difmap
_audit_creation_method SHELXL-97
_cell_angle_alpha 90.00
_cell_angle_beta 99.27(3)
_cell_angle_gamma 90.00
_cell_formula_units_Z 2
_cell_length_a 13.118(3)
_cell_length_b 14.918(3)
_cell_length_c 16.915(3)
_cell_measurement_reflns_used 13983
_cell_measurement_temperature 120(2)
_cell_measurement_theta_max 27.1
_cell_measurement_theta_min 2.1
_cell_volume 3266.9(12)
_computing_cell_refinement HKL2000
_computing_data_collection 'Collect package (Nonius Bruker)'
_computing_data_reduction HKL2000
_computing_molecular_graphics 'Bruker SHELXTL'
_computing_publication_material 'Bruker SHELXTL'
_computing_structure_refinement 'SHELXL-97 (Sheldrick, 1997)'
_computing_structure_solution 'SHELXS-97 (Sheldrick, 1990)'
_diffrn_ambient_temperature 120(2)
_diffrn_measured_fraction_theta_full 0.997
_diffrn_measured_fraction_theta_max 0.997
_diffrn_measurement_device_type 'Nonius KappaCCD'
_diffrn_measurement_method 'phi and omega scans'
_diffrn_radiation_monochromator graphite
_diffrn_radiation_source 'fine-focus sealed tube'
_diffrn_radiation_type MoK\a
_diffrn_radiation_wavelength 0.71073
_diffrn_reflns_av_R_equivalents 0.0372
_diffrn_reflns_av_sigmaI/netI 0.0461
_diffrn_reflns_limit_h_max 16
_diffrn_reflns_limit_h_min -16
_diffrn_reflns_limit_k_max 19
_diffrn_reflns_limit_k_min 0
_diffrn_reflns_limit_l_max 21
_diffrn_reflns_limit_l_min 0
_diffrn_reflns_number 13983
_diffrn_reflns_theta_full 27.10
_diffrn_reflns_theta_max 27.10
_diffrn_reflns_theta_min 3.15
_exptl_absorpt_coefficient_mu 3.846
_exptl_absorpt_correction_T_max 0.8934
_exptl_absorpt_correction_T_min 0.7235
_exptl_absorpt_correction_type empirical
_exptl_absorpt_process_details 'Bruker Apex2'
_exptl_crystal_colour orange
_exptl_crystal_density_diffrn 1.480
_exptl_crystal_description plate
_exptl_crystal_F_000 1484
_exptl_crystal_size_max 0.09
_exptl_crystal_size_mid 0.08
_exptl_crystal_size_min 0.03
_refine_diff_density_max 4.477
_refine_diff_density_min -1.677
_refine_diff_density_rms 0.171
_refine_ls_extinction_method none
_refine_ls_goodness_of_fit_ref 1.026
_refine_ls_hydrogen_treatment mixed
_refine_ls_matrix_type full
_refine_ls_number_parameters 382
_refine_ls_number_reflns 7182
_refine_ls_number_restraints 0
_refine_ls_restrained_S_all 1.026
_refine_ls_R_factor_all 0.0623
_refine_ls_R_factor_gt 0.0389
_refine_ls_shift/su_max 0.002
_refine_ls_shift/su_mean 0.000
_refine_ls_structure_factor_coef Fsqd
_refine_ls_weighting_details 'calc w=1/[\s^2^(Fo^2^)+(0.0636P)^2^+0.0000P] where P=(Fo^2^+2Fc^2^)/3'
_refine_ls_weighting_scheme calc
_refine_ls_wR_factor_gt 0.1002
_refine_ls_wR_factor_ref 0.1094
_reflns_number_gt 4964
_reflns_number_total 7182
_reflns_threshold_expression >2sigma(I)
_cod_data_source_file ja4071859_si_001_5.cif
_cod_data_source_block complex8
_cod_original_cell_volume 3266.9(11)
_cod_original_sg_symbol_Hall -P2ybc
_cod_database_code 4121111

loop_
_symmetry_equiv_pos_as_xyz
'x, y, z'
'-x, y+1/2, -z+1/2'
'-x, -y, -z'
'x, -y-1/2, z-1/2'

loop_
_atom_site_label
_atom_site_type_symbol
_atom_site_fract_x
_atom_site_fract_y
_atom_site_fract_z
_atom_site_U_iso_or_equiv
_atom_site_adp_type
_atom_site_occupancy
_atom_site_symmetry_multiplicity
_atom_site_calc_flag
_atom_site_refinement_flags
Re1 Re 0.352931(13) 0.496433(10) 0.248717(10) 0.02041(8) Uani 1 1 d .
P1 P 0.17197(9) 0.48584(8) 0.19606(8) 0.0245(3) Uani 1 1 d .
P2 P 0.53675(9) 0.47456(9) 0.25796(8) 0.0275(3) Uani 1 1 d .
O1 O 0.3338(3) 0.3585(3) 0.3788(2) 0.0496(10) Uani 1 1 d .
O2 O 0.3504(3) 0.6442(3) 0.3740(2) 0.0452(10) Uani 1 1 d .
N1 N 0.3581(3) 0.4002(2) 0.1526(2) 0.0223(8) Uani 1 1 d .
N2 N 0.3317(3) 0.5809(3) 0.1427(2) 0.0279(9) Uani 1 1 d .
H2 H 0.364(4) 0.629(3) 0.137(3) 0.043(17) Uiso 1 1 d .
C1 C 0.2006(4) 0.4709(3) 0.0923(3) 0.0275(10) Uani 1 1 d .
H1 H 0.1372 0.4622 0.0515 0.033 Uiso 1 1 calc R
C2 C 0.2792(3) 0.3995(3) 0.0901(3) 0.0274(10) Uani 1 1 d .
C3 C 0.2782(4) 0.3388(3) 0.0272(3) 0.0345(12) Uani 1 1 d .
H3 H 0.2213 0.3377 -0.0153 0.041 Uiso 1 1 calc R
C4 C 0.3590(4) 0.2810(3) 0.0266(3) 0.0404(13) Uani 1 1 d .
H4 H 0.3580 0.2386 -0.0154 0.049 Uiso 1 1 calc R
C5 C 0.4433(4) 0.2853(3) 0.0889(3) 0.0332(11) Uani 1 1 d .
H5 H 0.5012 0.2470 0.0886 0.040 Uiso 1 1 calc R
C6 C 0.4418(4) 0.3458(3) 0.1509(3) 0.0306(11) Uani 1 1 d .
C7 C 0.5333(4) 0.3571(3) 0.2171(3) 0.0324(11) Uani 1 1 d .
H7A H 0.5980 0.3447 0.1960 0.039 Uiso 1 1 calc R
H7B H 0.5281 0.3138 0.2606 0.039 Uiso 1 1 calc R
C8 C 0.0821(4) 0.5870(3) 0.1912(3) 0.0355(12) Uani 1 1 d .
C9 C 0.1454(4) 0.6741(3) 0.1955(3) 0.0397(13) Uani 1 1 d .
H9A H 0.0999 0.7254 0.1996 0.060 Uiso 1 1 calc R
H9B H 0.1771 0.6799 0.1471 0.060 Uiso 1 1 calc R
H9C H 0.1996 0.6724 0.2427 0.060 Uiso 1 1 calc R
C10 C 0.0258(4) 0.5844(4) 0.2646(3) 0.0568(17) Uani 1 1 d .
H10A H 0.0768 0.5805 0.3137 0.085 Uiso 1 1 calc R
H10B H -0.0198 0.5320 0.2609 0.085 Uiso 1 1 calc R
H10C H -0.0153 0.6391 0.2659 0.085 Uiso 1 1 calc R
C11 C 0.0021(4) 0.5883(4) 0.1139(3) 0.0500(16) Uani 1 1 d .
H11A H -0.0404 0.5340 0.1112 0.075 Uiso 1 1 calc R
H11B H 0.0379 0.5905 0.0674 0.075 Uiso 1 1 calc R
H11C H -0.0422 0.6412 0.1139 0.075 Uiso 1 1 calc R
C12 C 0.0971(4) 0.3816(3) 0.2173(3) 0.0383(13) Uani 1 1 d .
C13 C 0.0849(4) 0.3802(4) 0.3076(3) 0.0488(15) Uani 1 1 d .
H13A H 0.0275 0.4193 0.3158 0.073 Uiso 1 1 calc R
H13B H 0.1488 0.4017 0.3402 0.073 Uiso 1 1 calc R
H13C H 0.0707 0.3189 0.3235 0.073 Uiso 1 1 calc R
C14 C -0.0070(4) 0.3717(4) 0.1652(3) 0.0509(16) Uani 1 1 d .
H14A H 0.0008 0.3775 0.1088 0.076 Uiso 1 1 calc R
H14B H -0.0537 0.4185 0.1789 0.076 Uiso 1 1 calc R
H14C H -0.0359 0.3126 0.1742 0.076 Uiso 1 1 calc R
C15 C 0.1626(4) 0.2994(3) 0.2042(3) 0.0370(12) Uani 1 1 d .
H15A H 0.1332 0.2460 0.2257 0.055 Uiso 1 1 calc R
H15B H 0.2335 0.3083 0.2319 0.055 Uiso 1 1 calc R
H15C H 0.1630 0.2914 0.1468 0.055 Uiso 1 1 calc R
C16 C 0.6074(4) 0.5420(3) 0.1879(3) 0.0398(13) Uani 1 1 d .
C17 C 0.5569(4) 0.5166(3) 0.1016(3) 0.0357(12) Uani 1 1 d .
H17A H 0.5859 0.5540 0.0631 0.053 Uiso 1 1 calc R
H17B H 0.4821 0.5264 0.0954 0.053 Uiso 1 1 calc R
H17C H 0.5706 0.4533 0.0918 0.053 Uiso 1 1 calc R
C18 C 0.5842(4) 0.6408(3) 0.2038(3) 0.0470(15) Uani 1 1 d .
H18A H 0.6229 0.6589 0.2558 0.071 Uiso 1 1 calc R
H18B H 0.5101 0.6482 0.2041 0.071 Uiso 1 1 calc R
H18C H 0.6050 0.6783 0.1615 0.071 Uiso 1 1 calc R
C19 C 0.7212(4) 0.5243(4) 0.1943(4) 0.0528(16) Uani 1 1 d .
H19A H 0.7329 0.4598 0.1898 0.079 Uiso 1 1 calc R
H19B H 0.7570 0.5458 0.2462 0.079 Uiso 1 1 calc R
H19C H 0.7480 0.5558 0.1511 0.079 Uiso 1 1 calc R
C20 C 0.6247(4) 0.4609(4) 0.3577(3) 0.0422(13) Uani 1 1 d .
C21 C 0.7189(4) 0.4011(4) 0.3538(3) 0.0549(16) Uani 1 1 d .
H21A H 0.7608 0.4274 0.3168 0.082 Uiso 1 1 calc R
H21B H 0.6956 0.3413 0.3350 0.082 Uiso 1 1 calc R
H21C H 0.7604 0.3964 0.4073 0.082 Uiso 1 1 calc R
C22 C 0.6572(5) 0.5539(4) 0.3897(4) 0.066(2) Uani 1 1 d .
H22A H 0.5957 0.5908 0.3908 0.099 Uiso 1 1 calc R
H22B H 0.7008 0.5821 0.3549 0.099 Uiso 1 1 calc R
H22C H 0.6961 0.5486 0.4441 0.099 Uiso 1 1 calc R
C23 C 0.5636(4) 0.4163(4) 0.4170(3) 0.0560(17) Uani 1 1 d .
H23A H 0.6101 0.4030 0.4670 0.084 Uiso 1 1 calc R
H23B H 0.5327 0.3605 0.3938 0.084 Uiso 1 1 calc R
H23C H 0.5089 0.4569 0.4281 0.084 Uiso 1 1 calc R
C24 C 0.3463(4) 0.4109(3) 0.3300(3) 0.0292(11) Uani 1 1 d .
C25 C 0.3514(3) 0.5888(3) 0.3267(3) 0.0258(10) Uani 1 1 d .
C26 C 0.2586(4) 0.5586(3) 0.0803(3) 0.0316(11) Uani 1 1 d .
C27 C 0.2356(4) 0.6026(3) 0.0059(3) 0.0398(13) Uani 1 1 d .
H27 H 0.1839 0.5790 -0.0346 0.048 Uiso 1 1 calc R
C28 C 0.2915(5) 0.6859(4) -0.0099(4) 0.0624(19) Uani 1 1 d .
H28A H 0.2685 0.7356 0.0208 0.094 Uiso 1 1 calc R
H28B H 0.2768 0.7001 -0.0672 0.094 Uiso 1 1 calc R
H28C H 0.3659 0.6769 0.0063 0.094 Uiso 1 1 calc R
C31 C 0.0452(13) 0.3378(13) 0.5200(13) 0.071(5) Uani 0.50 1 d P
H31A H 0.0925 0.3290 0.4814 0.107 Uiso 0.50 1 calc PR
H31B H 0.0024 0.2842 0.5214 0.107 Uiso 0.50 1 calc PR
H31C H 0.0850 0.3486 0.5733 0.107 Uiso 0.50 1 calc PR
C32 C -0.0237(12) 0.4179(12) 0.4950(7) 0.055(4) Uani 0.50 1 d P
H32A H -0.0539 0.4110 0.4378 0.066 Uiso 0.50 1 calc PR
H32B H -0.0814 0.4174 0.5262 0.066 Uiso 0.50 1 calc PR
C33 C -0.0280(11) 0.4948(16) 0.4942(10) 0.056(5) Uani 0.50 1 d P
H33A H -0.0574 0.4880 0.4369 0.068 Uiso 0.50 1 calc PR
H33B H -0.0864 0.4950 0.5247 0.068 Uiso 0.50 1 calc PR
C34 C 0.0385(12) 0.4141(11) 0.5197(9) 0.057(4) Uani 0.50 1 d P
H34A H 0.0672 0.4205 0.5772 0.069 Uiso 0.50 1 calc PR
H34B H 0.0973 0.4142 0.4897 0.069 Uiso 0.50 1 calc PR
C35 C -0.0156(11) 0.3241(13) 0.5074(12) 0.060(5) Uani 0.50 1 d P
H35A H -0.0626 0.3170 0.5464 0.089 Uiso 0.50 1 calc PR
H35B H 0.0359 0.2760 0.5146 0.089 Uiso 0.50 1 calc PR
H35C H -0.0550 0.3211 0.4530 0.089 Uiso 0.50 1 calc PR

loop_
_atom_site_aniso_label
_atom_site_aniso_U_11
_atom_site_aniso_U_22
_atom_site_aniso_U_33
_atom_site_aniso_U_23
_atom_site_aniso_U_13
_atom_site_aniso_U_12
Re1 0.02292(12) 0.01943(12) 0.01869(12) -0.00033(7) 0.00281(8) 0.00177(7)
P1 0.0211(6) 0.0256(6) 0.0272(7) -0.0001(5) 0.0053(5) 0.0011(5)
P2 0.0225(6) 0.0310(6) 0.0275(7) -0.0022(5) -0.0005(5) 0.0020(5)
O1 0.063(3) 0.046(2) 0.037(2) 0.0240(19) 0.0009(19) -0.002(2)
O2 0.049(2) 0.043(2) 0.043(2) -0.0246(19) 0.0035(18) 0.0084(18)
N1 0.030(2) 0.0165(19) 0.021(2) 0.0004(15) 0.0069(16) -0.0034(16)
N2 0.038(2) 0.019(2) 0.029(2) 0.0056(17) 0.0122(19) 0.0044(18)
C1 0.028(3) 0.032(2) 0.021(2) 0.002(2) 0.0013(19) -0.001(2)
C2 0.030(3) 0.029(3) 0.023(3) -0.003(2) 0.003(2) -0.009(2)
C3 0.042(3) 0.029(3) 0.031(3) -0.002(2) 0.002(2) -0.009(2)
C4 0.059(4) 0.030(3) 0.035(3) -0.004(2) 0.015(3) -0.013(3)
C5 0.041(3) 0.027(3) 0.032(3) 0.000(2) 0.009(2) 0.005(2)
C6 0.034(3) 0.024(2) 0.037(3) -0.001(2) 0.013(2) 0.003(2)
C7 0.041(3) 0.020(2) 0.034(3) -0.002(2) 0.001(2) 0.009(2)
C8 0.032(3) 0.031(3) 0.044(3) 0.003(2) 0.007(2) 0.008(2)
C9 0.034(3) 0.030(3) 0.056(4) -0.003(3) 0.008(3) 0.015(2)
C10 0.047(3) 0.061(4) 0.067(4) 0.003(3) 0.023(3) 0.020(3)
C11 0.032(3) 0.046(4) 0.068(4) 0.014(3) -0.002(3) 0.013(3)
C12 0.032(3) 0.036(3) 0.049(3) -0.004(3) 0.012(3) -0.006(2)
C13 0.056(4) 0.049(4) 0.048(4) 0.008(3) 0.028(3) -0.001(3)
C14 0.040(3) 0.044(3) 0.068(4) 0.002(3) 0.006(3) -0.017(3)
C15 0.041(3) 0.029(3) 0.043(3) 0.004(2) 0.015(2) -0.015(2)
C16 0.035(3) 0.030(3) 0.055(4) 0.003(3) 0.011(3) -0.011(2)
C17 0.033(3) 0.045(3) 0.033(3) 0.006(2) 0.018(2) -0.003(2)
C18 0.055(4) 0.024(3) 0.060(4) 0.000(3) 0.004(3) -0.010(2)
C19 0.015(3) 0.081(4) 0.059(4) -0.002(3) -0.003(3) 0.004(3)
C20 0.033(3) 0.046(3) 0.044(3) -0.005(3) -0.004(2) 0.012(3)
C21 0.043(3) 0.051(4) 0.064(4) 0.009(3) -0.012(3) 0.015(3)
C22 0.063(4) 0.061(4) 0.062(4) -0.024(4) -0.029(3) 0.022(3)
C23 0.060(4) 0.072(4) 0.030(3) 0.002(3) -0.012(3) 0.024(3)
C24 0.032(3) 0.023(2) 0.031(3) 0.004(2) -0.001(2) 0.004(2)
C25 0.022(2) 0.025(2) 0.031(3) -0.002(2) 0.007(2) 0.0054(19)
C26 0.036(3) 0.026(3) 0.034(3) 0.005(2) 0.009(2) 0.004(2)
C27 0.048(3) 0.039(3) 0.031(3) 0.013(2) 0.003(2) -0.002(2)
C28 0.085(5) 0.043(4) 0.066(5) 0.019(3) 0.034(4) 0.017(3)
C31 0.089(15) 0.044(10) 0.084(12) -0.001(9) 0.022(12) -0.008(11)
C32 0.054(9) 0.085(14) 0.025(7) -0.005(7) 0.004(7) 0.000(9)
C33 0.060(12) 0.063(10) 0.033(8) -0.006(6) -0.030(9) 0.026(13)
C34 0.042(8) 0.078(13) 0.047(8) 0.001(8) -0.009(7) 0.017(8)
C35 0.067(12) 0.056(11) 0.055(10) 0.011(7) 0.006(9) 0.003(9)

loop_
_atom_type_symbol
_atom_type_description
_atom_type_scat_dispersion_real
_atom_type_scat_dispersion_imag
_atom_type_scat_source
C C 0.0033 0.0016 'International Tables Vol C Tables 4.2.6.8 and 6.1.1.4'
H H 0.0000 0.0000 'International Tables Vol C Tables 4.2.6.8 and 6.1.1.4'
N N 0.0061 0.0033 'International Tables Vol C Tables 4.2.6.8 and 6.1.1.4'
O O 0.0106 0.0060 'International Tables Vol C Tables 4.2.6.8 and 6.1.1.4'
P P 0.1023 0.0942 'International Tables Vol C Tables 4.2.6.8 and 6.1.1.4'
Re Re -1.0185 7.2310 'International Tables Vol C Tables 4.2.6.8 and 6.1.1.4'

loop_
_geom_angle_atom_site_label_1
_geom_angle_atom_site_label_2
_geom_angle_atom_site_label_3
_geom_angle
_geom_angle_site_symmetry_1
C24 Re1 C25 88.7(2) .
C24 Re1 N2 168.01(18) .
C25 Re1 N2 97.94(18) .
C24 Re1 N1 96.24(19) .
C25 Re1 N1 174.96(16) .
N2 Re1 N1 77.36(15) .
C24 Re1 P1 93.83(15) .
C25 Re1 P1 100.61(13) .
N2 Re1 P1 75.20(12) .
N1 Re1 P1 80.08(11) .
C24 Re1 P2 91.39(14) .
C25 Re1 P2 100.02(13) .
N2 Re1 P2 97.22(11) .
N1 Re1 P2 78.94(11) .
P1 Re1 P2 158.81(5) .
C1 P1 C12 105.6(2) .
C1 P1 C8 105.7(2) .
C12 P1 C8 108.6(2) .
C1 P1 Re1 91.14(15) .
C12 P1 Re1 119.51(17) .
C8 P1 Re1 122.06(16) .
C7 P2 C20 101.6(2) .
C7 P2 C16 104.4(2) .
C20 P2 C16 108.9(2) .
C7 P2 Re1 97.91(15) .
C20 P2 Re1 122.06(17) .
C16 P2 Re1 117.98(17) .
C2 N1 C6 119.6(4) .
C2 N1 Re1 118.4(3) .
C6 N1 Re1 121.9(3) .
C26 N2 Re1 118.9(3) .
C26 N2 H2 115(4) .
Re1 N2 H2 126(4) .
C2 C1 C26 104.2(4) .
C2 C1 P1 110.7(3) .
C26 C1 P1 101.6(3) .
C2 C1 H1 113.1 .
C26 C1 H1 113.1 .
P1 C1 H1 113.1 .
N1 C2 C3 120.8(4) .
N1 C2 C1 114.9(4) .
C3 C2 C1 124.2(4) .
C4 C3 C2 120.2(5) .
C4 C3 H3 119.9 .
C2 C3 H3 119.9 .
C3 C4 C5 119.0(5) .
C3 C4 H4 120.5 .
C5 C4 H4 120.5 .
C6 C5 C4 119.5(4) .
C6 C5 H5 120.2 .
C4 C5 H5 120.2 .
N1 C6 C5 120.7(4) .
N1 C6 C7 117.5(4) .
C5 C6 C7 121.7(4) .
C6 C7 P2 110.2(3) .
C6 C7 H7A 109.6 .
P2 C7 H7A 109.6 .
C6 C7 H7B 109.6 .
P2 C7 H7B 109.6 .
H7A C7 H7B 108.1 .
C9 C8 C11 108.6(4) .
C9 C8 C10 107.9(4) .
C11 C8 C10 109.6(4) .
C9 C8 P1 109.9(3) .
C11 C8 P1 112.3(3) .
C10 C8 P1 108.5(4) .
C8 C9 H9A 109.5 .
C8 C9 H9B 109.5 .
H9A C9 H9B 109.5 .
C8 C9 H9C 109.5 .
H9A C9 H9C 109.5 .
H9B C9 H9C 109.5 .
C8 C10 H10A 109.5 .
C8 C10 H10B 109.5 .
H10A C10 H10B 109.5 .
C8 C10 H10C 109.5 .
H10A C10 H10C 109.5 .
H10B C10 H10C 109.5 .
C8 C11 H11A 109.5 .
C8 C11 H11B 109.5 .
H11A C11 H11B 109.5 .
C8 C11 H11C 109.5 .
H11A C11 H11C 109.5 .
H11B C11 H11C 109.5 .
C14 C12 C15 108.2(4) .
C14 C12 C13 110.1(4) .
C15 C12 C13 106.2(4) .
C14 C12 P1 114.6(4) .
C15 C12 P1 107.9(3) .
C13 C12 P1 109.4(3) .
C12 C13 H13A 109.5 .
C12 C13 H13B 109.5 .
H13A C13 H13B 109.5 .
C12 C13 H13C 109.5 .
H13A C13 H13C 109.5 .
H13B C13 H13C 109.5 .
C12 C14 H14A 109.5 .
C12 C14 H14B 109.5 .
H14A C14 H14B 109.5 .
C12 C14 H14C 109.5 .
H14A C14 H14C 109.5 .
H14B C14 H14C 109.5 .
C12 C15 H15A 109.5 .
C12 C15 H15B 109.5 .
H15A C15 H15B 109.5 .
C12 C15 H15C 109.5 .
H15A C15 H15C 109.5 .
H15B C15 H15C 109.5 .
C19 C16 C18 112.2(4) .
C19 C16 C17 107.1(4) .
C18 C16 C17 109.5(4) .
C19 C16 P2 116.0(4) .
C18 C16 P2 105.6(4) .
C17 C16 P2 106.2(3) .
C16 C17 H17A 109.5 .
C16 C17 H17B 109.5 .
H17A C17 H17B 109.5 .
C16 C17 H17C 109.5 .
H17A C17 H17C 109.5 .
H17B C17 H17C 109.5 .
C16 C18 H18A 109.5 .
C16 C18 H18B 109.5 .
H18A C18 H18B 109.5 .
C16 C18 H18C 109.5 .
H18A C18 H18C 109.5 .
H18B C18 H18C 109.5 .
C16 C19 H19A 109.5 .
C16 C19 H19B 109.5 .
H19A C19 H19B 109.5 .
C16 C19 H19C 109.5 .
H19A C19 H19C 109.5 .
H19B C19 H19C 109.5 .
C22 C20 C23 108.0(5) .
C22 C20 C21 111.3(4) .
C23 C20 C21 106.6(5) .
C22 C20 P2 108.3(4) .
C23 C20 P2 108.7(3) .
C21 C20 P2 113.8(4) .
C20 C21 H21A 109.5 .
C20 C21 H21B 109.5 .
H21A C21 H21B 109.5 .
C20 C21 H21C 109.5 .
H21A C21 H21C 109.5 .
H21B C21 H21C 109.5 .
C20 C22 H22A 109.5 .
C20 C22 H22B 109.5 .
H22A C22 H22B 109.5 .
C20 C22 H22C 109.5 .
H22A C22 H22C 109.5 .
H22B C22 H22C 109.5 .
C20 C23 H23A 109.5 .
C20 C23 H23B 109.5 .
H23A C23 H23B 109.5 .
C20 C23 H23C 109.5 .
H23A C23 H23C 109.5 .
H23B C23 H23C 109.5 .
O1 C24 Re1 174.6(4) .
O2 C25 Re1 179.7(5) .
N2 C26 C27 127.4(5) .
N2 C26 C1 114.2(4) .
C27 C26 C1 118.3(4) .
C26 C27 C28 120.6(5) .
C26 C27 H27 119.7 .
C28 C27 H27 119.7 .
C27 C28 H28A 109.5 .
C27 C28 H28B 109.5 .
H28A C28 H28B 109.5 .
C27 C28 H28C 109.5 .
H28A C28 H28C 109.5 .
H28B C28 H28C 109.5 .
C32 C31 H31A 109.5 .
C32 C31 H31B 109.5 .
H31A C31 H31B 109.5 .
C32 C31 H31C 109.5 .
H31A C31 H31C 109.5 .
H31B C31 H31C 109.5 .
C33 C32 C31 115.0(15) 3_566
C33 C32 H32A 108.5 3_566
C31 C32 H32A 108.5 .
C33 C32 H32B 108.5 3_566
C31 C32 H32B 108.5 .
H32A C32 H32B 107.5 .
C32 C33 C34 116.0(11) 3_566
C32 C33 H33A 108.3 3_566
C34 C33 H33A 108.3 .
C32 C33 H33B 108.3 3_566
C34 C33 H33B 108.3 .
H33A C33 H33B 107.4 .
C33 C34 C35 115.6(15) .
C33 C34 H34A 108.4 .
C35 C34 H34A 108.4 .
C33 C34 H34B 108.4 .
C35 C34 H34B 108.4 .
H34A C34 H34B 107.4 .
C34 C35 H35A 109.5 .
C34 C35 H35B 109.5 .
H35A C35 H35B 109.5 .
C34 C35 H35C 109.5 .
H35A C35 H35C 109.5 .
H35B C35 H35C 109.5 .

loop_
_geom_bond_atom_site_label_1
_geom_bond_atom_site_label_2
_geom_bond_distance
_geom_bond_site_symmetry_2
Re1 C24 1.889(5) .
Re1 C25 1.910(5) .
Re1 N2 2.173(4) .
Re1 N1 2.178(4) .
Re1 P1 2.4025(14) .
Re1 P2 2.4132(13) .
P1 C1 1.866(5) .
P1 C12 1.905(5) .
P1 C8 1.908(5) .
P2 C7 1.881(5) .
P2 C20 1.896(5) .
P2 C16 1.905(5) .
O1 C24 1.166(6) .
O2 C25 1.152(5) .
N1 C2 1.355(6) .
N1 C6 1.370(6) .
N2 C26 1.348(6) .
N2 H2 0.85(5) .
C1 C2 1.487(6) .
C1 C26 1.543(6) .
C1 H1 1.0000 .
C2 C3 1.396(6) .
C3 C4 1.368(7) .
C3 H3 0.9500 .
C4 C5 1.400(6) .
C4 H4 0.9500 .
C5 C6 1.388(6) .
C5 H5 0.9500 .
C6 C7 1.513(6) .
C7 H7A 0.9900 .
C7 H7B 0.9900 .
C8 C9 1.538(6) .
C8 C11 1.539(7) .
C8 C10 1.544(7) .
C9 H9A 0.9800 .
C9 H9B 0.9800 .
C9 H9C 0.9800 .
C10 H10A 0.9800 .
C10 H10B 0.9800 .
C10 H10C 0.9800 .
C11 H11A 0.9800 .
C11 H11B 0.9800 .
C11 H11C 0.9800 .
C12 C14 1.509(7) .
C12 C15 1.534(7) .
C12 C13 1.561(7) .
C13 H13A 0.9800 .
C13 H13B 0.9800 .
C13 H13C 0.9800 .
C14 H14A 0.9800 .
C14 H14B 0.9800 .
C14 H14C 0.9800 .
C15 H15A 0.9800 .
C15 H15B 0.9800 .
C15 H15C 0.9800 .
C16 C19 1.504(7) .
C16 C18 1.537(7) .
C16 C17 1.549(7) .
C17 H17A 0.9800 .
C17 H17B 0.9800 .
C17 H17C 0.9800 .
C18 H18A 0.9800 .
C18 H18B 0.9800 .
C18 H18C 0.9800 .
C19 H19A 0.9800 .
C19 H19B 0.9800 .
C19 H19C 0.9800 .
C20 C22 1.525(8) .
C20 C23 1.532(7) .
C20 C21 1.533(7) .
C21 H21A 0.9800 .
C21 H21B 0.9800 .
C21 H21C 0.9800 .
C22 H22A 0.9800 .
C22 H22B 0.9800 .
C22 H22C 0.9800 .
C23 H23A 0.9800 .
C23 H23B 0.9800 .
C23 H23C 0.9800 .
C26 C27 1.409(6) .
C27 C28 1.489(7) .
C27 H27 0.9500 .
C28 H28A 0.9800 .
C28 H28B 0.9800 .
C28 H28C 0.9800 .
C31 C32 1.52(2) .
C31 H31A 0.9800 .
C31 H31B 0.9800 .
C31 H31C 0.9800 .
C32 C33 1.47(3) 3_566
C32 H32A 0.9900 .
C32 H32B 0.9900 .
C33 C32 1.47(3) 3_566
C33 C34 1.51(2) .
C33 H33A 0.9900 .
C33 H33B 0.9900 .
C34 C35 1.52(2) .
C34 H34A 0.9900 .
C34 H34B 0.9900 .
C35 H35A 0.9800 .
C35 H35B 0.9800 .
C35 H35C 0.9800 .

loop_
_geom_torsion_atom_site_label_1
_geom_torsion_atom_site_label_2
_geom_torsion_atom_site_label_3
_geom_torsion_atom_site_label_4
_geom_torsion
_geom_torsion_site_symmetry_1
C24 Re1 P1 C1 -130.1(2) .
C25 Re1 P1 C1 140.5(2) .
N2 Re1 P1 C1 44.99(19) .
N1 Re1 P1 C1 -34.44(18) .
P2 Re1 P1 C1 -26.2(2) .
C24 Re1 P1 C12 -21.5(2) .
C25 Re1 P1 C12 -110.9(2) .
N2 Re1 P1 C12 153.6(2) .
N1 Re1 P1 C12 74.2(2) .
P2 Re1 P1 C12 82.4(2) .
C24 Re1 P1 C8 120.5(2) .
C25 Re1 P1 C8 31.1(2) .
N2 Re1 P1 C8 -64.4(2) .
N1 Re1 P1 C8 -143.8(2) .
P2 Re1 P1 C8 -135.6(2) .
C24 Re1 P2 C7 68.3(2) .
C25 Re1 P2 C7 157.2(2) .
N2 Re1 P2 C7 -103.4(2) .
N1 Re1 P2 C7 -27.82(18) .
P1 Re1 P2 C7 -36.1(2) .
C24 Re1 P2 C20 -40.8(3) .
C25 Re1 P2 C20 48.1(3) .
N2 Re1 P2 C20 147.5(2) .
N1 Re1 P2 C20 -136.9(2) .
P1 Re1 P2 C20 -145.2(2) .
C24 Re1 P2 C16 179.3(2) .
C25 Re1 P2 C16 -91.8(2) .
N2 Re1 P2 C16 7.6(2) .
N1 Re1 P2 C16 83.2(2) .
P1 Re1 P2 C16 74.9(2) .
C24 Re1 N1 C2 116.6(3) .
N2 Re1 N1 C2 -53.1(3) .
P1 Re1 N1 C2 23.8(3) .
P2 Re1 N1 C2 -153.2(3) .
C24 Re1 N1 C6 -68.4(3) .
N2 Re1 N1 C6 121.9(3) .
P1 Re1 N1 C6 -161.2(3) .
P2 Re1 N1 C6 21.8(3) .
C24 Re1 N2 C26 -7.7(9) .
C25 Re1 N2 C26 -130.8(4) .
N1 Re1 N2 C26 51.0(3) .
P1 Re1 N2 C26 -31.9(3) .
P2 Re1 N2 C26 127.9(3) .
C12 P1 C1 C2 -70.9(4) .
C8 P1 C1 C2 174.1(3) .
Re1 P1 C1 C2 50.2(3) .
C12 P1 C1 C26 178.9(3) .
C8 P1 C1 C26 63.9(3) .
Re1 P1 C1 C26 -60.0(3) .
C6 N1 C2 C3 5.3(6) .
Re1 N1 C2 C3 -179.6(3) .
C6 N1 C2 C1 -170.8(4) .
Re1 N1 C2 C1 4.3(5) .
C26 C1 C2 N1 67.4(5) .
P1 C1 C2 N1 -41.1(5) .
C26 C1 C2 C3 -108.6(5) .
P1 C1 C2 C3 142.9(4) .
N1 C2 C3 C4 -2.1(7) .
C1 C2 C3 C4 173.6(4) .
C2 C3 C4 C5 -1.6(7) .
C3 C4 C5 C6 2.0(7) .
C2 N1 C6 C5 -4.8(6) .
Re1 N1 C6 C5 -179.8(3) .
C2 N1 C6 C7 172.8(4) .
Re1 N1 C6 C7 -2.2(5) .
C4 C5 C6 N1 1.2(7) .
C4 C5 C6 C7 -176.4(4) .
N1 C6 C7 P2 -26.3(5) .
C5 C6 C7 P2 151.3(4) .
C20 P2 C7 C6 161.9(3) .
C16 P2 C7 C6 -84.9(4) .
Re1 P2 C7 C6 36.7(3) .
C1 P1 C8 C9 -81.4(4) .
C12 P1 C8 C9 165.7(3) .
Re1 P1 C8 C9 20.1(4) .
C1 P1 C8 C11 39.6(4) .
C12 P1 C8 C11 -73.3(4) .
Re1 P1 C8 C11 141.1(3) .
C1 P1 C8 C10 160.8(4) .
C12 P1 C8 C10 48.0(4) .
Re1 P1 C8 C10 -97.6(4) .
C1 P1 C12 C14 -64.9(4) .
C8 P1 C12 C14 48.1(5) .
Re1 P1 C12 C14 -165.3(3) .
C1 P1 C12 C15 55.7(4) .
C8 P1 C12 C15 168.7(3) .
Re1 P1 C12 C15 -44.7(4) .
C1 P1 C12 C13 170.9(3) .
C8 P1 C12 C13 -76.1(4) .
Re1 P1 C12 C13 70.4(4) .
C7 P2 C16 C19 -71.1(5) .
C20 P2 C16 C19 36.8(5) .
Re1 P2 C16 C19 -178.4(4) .
C7 P2 C16 C18 164.0(4) .
C20 P2 C16 C18 -88.1(4) .
Re1 P2 C16 C18 56.7(4) .
C7 P2 C16 C17 47.8(4) .
C20 P2 C16 C17 155.7(3) .
Re1 P2 C16 C17 -59.5(4) .
C7 P2 C20 C22 166.2(4) .
C16 P2 C20 C22 56.4(4) .
Re1 P2 C20 C22 -86.6(4) .
C7 P2 C20 C23 -76.7(4) .
C16 P2 C20 C23 173.5(4) .
Re1 P2 C20 C23 30.4(5) .
C7 P2 C20 C21 41.9(5) .
C16 P2 C20 C21 -67.9(5) .
Re1 P2 C20 C21 149.0(3) .
Re1 N2 C26 C27 -177.7(4) .
Re1 N2 C26 C1 -2.1(5) .
C2 C1 C26 N2 -69.3(5) .
P1 C1 C26 N2 45.9(5) .
C2 C1 C26 C27 106.7(5) .
P1 C1 C26 C27 -138.1(4) .
N2 C26 C27 C28 -2.7(8) .
C1 C26 C27 C28 -178.1(5) .
C32 C33 C34 C35 -179.3(13) 3_566
